data_1564751
loop_
_publ_author_name
'Li, Kan'
'Li, Jing-jing'
'Zhao, Ni'
'Di, Bin'
'Ma, Ying'
'Xu, Li-li'

_publ_section_title
;
 Synthesis, crystal structures and properties of five novel coordination
 polymers and application in removing heavy metals from water
;
_journal_name_full 'Inorganica Chimica Acta'
_journal_page_first 119598
_journal_paper_doi 10.1016/j.ica.2020.119598
_journal_volume 507
_journal_year 2020
_chemical_formula_moiety 'C18 H15 N2 O4 Zn, 5(H2 O)'
_chemical_formula_sum 'C18 H25 N2 O9 Zn'
_chemical_formula_weight 478.77
_space_group_crystal_system monoclinic
_space_group_IT_number 14
_space_group_name_Hall '-P 2ybc'
_space_group_name_H-M_alt 'P 1 21/c 1'
_atom_sites_solution_hydrogens mixed
_atom_sites_solution_primary dual
_audit_contact_author_name
;
;
_audit_creation_date 2019-01-13
_audit_creation_method
;
Olex2 1.2-beta
(compiled 2018.05.29 svn.r3508 for OlexSys, GUI svn.r5506)
;
_cell_angle_alpha 90
_cell_angle_beta 109.775(4)
_cell_angle_gamma 90
_cell_formula_units_Z 4
_cell_length_a 10.7277(4)
_cell_length_b 16.5367(5)
_cell_length_c 12.4359(5)
_cell_measurement_reflns_used 11072
_cell_measurement_temperature 298.19(10)
_cell_measurement_theta_max 30.4670
_cell_measurement_theta_min 2.0170
_cell_volume 2076.04(14)
_computing_cell_refinement 'CrysAlisPro 1.171.40.14a (Rigaku OD, 2018)'
_computing_data_collection 'CrysAlisPro 1.171.40.14a (Rigaku OD, 2018)'
_computing_data_reduction 'CrysAlisPro 1.171.40.14a (Rigaku OD, 2018)'
_computing_molecular_graphics 'Olex2 (Dolomanov et al., 2009)'
_computing_publication_material 'Olex2 (Dolomanov et al., 2009)'
_computing_structure_refinement 'ShelXL (Sheldrick, 2015)'
_computing_structure_solution 'ShelXT (Sheldrick, 2015)'
_diffrn_ambient_environment air
_diffrn_ambient_temperature 298.19(10)
_diffrn_detector 'CCD plate'
_diffrn_detector_type HyPix
_diffrn_measured_fraction_theta_full 1.000
_diffrn_measured_fraction_theta_max 0.795
_diffrn_measurement_details
;
List of Runs (angles in degrees, time in seconds):

  # Type    Start    End  Width  t~exp~   \w     \q     \k     \f   Frames
--------------------------------------------------------------------------
  1  \w    -36.00   9.00   0.50    0.21    --   -3.93 -37.00  76.00   90
  2  \w     -2.00  39.00   0.50    0.21    --    6.28 -99.00  60.00   82
  3  \w    -13.00  40.00   0.50    0.21    --    6.28 -99.00 150.00  106
  4  \w    -12.00  36.00   0.50    0.21    --    6.28 -99.00   0.00   96
  5  \w    -16.00  65.00   0.50    0.21    --   -3.93  37.00-128.00  162
  6  \w    -77.00 -49.00   0.50    0.21    --   -3.93 -37.00  76.00   56
;
_diffrn_measurement_device 'four-circle diffractometer'
_diffrn_measurement_device_type 'ROD, Synergy Custom DW system, HyPix'
_diffrn_measurement_method '\w scans'
_diffrn_orient_matrix_type 'CrysAlisPro convention (1999,Acta A55,543-557)'
_diffrn_orient_matrix_UB_11 0.0570573000
_diffrn_orient_matrix_UB_12 0.0181249000
_diffrn_orient_matrix_UB_13 -0.0062990000
_diffrn_orient_matrix_UB_21 -0.0241476000
_diffrn_orient_matrix_UB_22 -0.0090389000
_diffrn_orient_matrix_UB_23 -0.0592347000
_diffrn_orient_matrix_UB_31 -0.0331622000
_diffrn_orient_matrix_UB_32 0.0378067000
_diffrn_orient_matrix_UB_33 -0.0111606000
_diffrn_radiation_monochromator mirror
_diffrn_radiation_probe x-ray
_diffrn_radiation_type MoK\a
_diffrn_radiation_wavelength 0.71073
_diffrn_reflns_av_R_equivalents 0.0349
_diffrn_reflns_av_unetI/netI 0.0334
_diffrn_reflns_Laue_measured_fraction_full 1.000
_diffrn_reflns_Laue_measured_fraction_max 0.795
_diffrn_reflns_limit_h_max 13
_diffrn_reflns_limit_h_min -14
_diffrn_reflns_limit_k_max 22
_diffrn_reflns_limit_k_min -20
_diffrn_reflns_limit_l_max 15
_diffrn_reflns_limit_l_min -17
_diffrn_reflns_number 21446
_diffrn_reflns_point_group_measured_fraction_full 1.000
_diffrn_reflns_point_group_measured_fraction_max 0.795
_diffrn_reflns_theta_full 25.242
_diffrn_reflns_theta_max 31.098
_diffrn_reflns_theta_min 2.017
_diffrn_source 'Rotating-anode X-ray tube'
_diffrn_source_type 'Rigaku (Mo) X-ray Source'
_exptl_absorpt_coefficient_mu 1.236
_exptl_absorpt_correction_T_max 1.00000
_exptl_absorpt_correction_T_min 0.81755
_exptl_absorpt_correction_type multi-scan
_exptl_absorpt_process_details
;
CrysAlisPro 1.171.40.14a (Rigaku Oxford Diffraction, 2018)
Empirical absorption correction using spherical harmonics,
 implemented in SCALE3 ABSPACK scaling algorithm.
;
_exptl_crystal_colour colourless
_exptl_crystal_density_diffrn 1.532
_exptl_crystal_description needle
_exptl_crystal_F_000 996
_exptl_crystal_size_max 0.31
_exptl_crystal_size_mid 0.27
_exptl_crystal_size_min 0.11
_refine_diff_density_max 1.013
_refine_diff_density_min -0.479
_refine_diff_density_rms 0.074
_refine_ls_extinction_coef .
_refine_ls_extinction_method none
_refine_ls_goodness_of_fit_ref 1.026
_refine_ls_hydrogen_treatment constr
_refine_ls_matrix_type full
_refine_ls_number_parameters 271
_refine_ls_number_reflns 5306
_refine_ls_number_restraints 0
_refine_ls_restrained_S_all 1.026
_refine_ls_R_factor_all 0.0540
_refine_ls_R_factor_gt 0.0397
_refine_ls_shift/su_max 0.018
_refine_ls_shift/su_mean 0.002
_refine_ls_structure_factor_coef Fsqd
_refine_ls_weighting_details 'w=1/[\s^2^(Fo^2^)+(0.0596P)^2^+1.4990P] where P=(Fo^2^+2Fc^2^)/3'
_refine_ls_weighting_scheme calc
_refine_ls_wR_factor_gt 0.1049
_refine_ls_wR_factor_ref 0.1120
_reflns_Friedel_coverage 0.000
_reflns_Friedel_fraction_full .
_reflns_Friedel_fraction_max .
_reflns_number_gt 4220
_reflns_number_total 5306
_reflns_threshold_expression 'I > 2\s(I)'
_cod_data_source_file ICA-2020-507-119598.cif
_cod_data_source_block CP1
_cod_database_code 1564751
_shelx_shelxl_version_number 2014/7
_shelx_space_group_comment
;
The symmetry employed for this shelxl refinement is uniquely defined
by the following loop, which should always be used as a source of
symmetry information in preference to the above space-group names.
They are only intended as comments.
;
_reflns_odcompleteness_completeness 99.89
_reflns_odcompleteness_iscentric 1
_reflns_odcompleteness_theta 26.32
_olex2_refinement_description
;
1. Fixed Uiso
 At 1.2 times of:
  All C(H) groups, All C(H,H) groups
 At 1.5 times of:
  All O(H,H) groups
2.a Riding coordinates:
 O5(H5A,H5B), O8(H8C,H8D), O7(H7C,H7D), O9(H9A,H9B), O6(H6C,H6D)
2.b Secondary CH2 refined with riding coordinates:
 C8(H8A,H8B), C7(H7A,H7B), C6(H6A,H6B)
2.c Aromatic/amide H refined with riding coordinates:
 C17(H17), C11(H11), C12(H12), C10(H10), C13(H13), C1(H1), C5(H5), C2(H2),
 C4(H4)
;
_olex2_submission_special_instructions 'No special instructions were received'
_oxdiff_exptl_absorpt_empirical_details
;
Empirical correction (ABSPACK) includes:
- Absorption correction using spherical harmonics
- Frame scaling
;
_oxdiff_exptl_absorpt_empirical_full_max 1.281
_oxdiff_exptl_absorpt_empirical_full_min 0.716

loop_
_space_group_symop_operation_xyz
'x, y, z'
'-x, y+1/2, -z+1/2'
'-x, -y, -z'
'x, -y-1/2, z-1/2'

loop_
_atom_site_label
_atom_site_type_symbol
_atom_site_fract_x
_atom_site_fract_y
_atom_site_fract_z
_atom_site_U_iso_or_equiv
_atom_site_adp_type
_atom_site_occupancy
_atom_site_site_symmetry_order
_atom_site_calc_flag
_atom_site_refinement_flags_posn
_atom_site_refinement_flags_adp
_atom_site_refinement_flags_occupancy
_atom_site_disorder_assembly
_atom_site_disorder_group
Zn1 Zn 0.80593(2) 0.73453(2) 0.71895(2) 0.02356(9) Uani 1 1 d . . . . .
O1 O 0.90724(16) 0.67759(9) 0.63342(14) 0.0279(3) Uani 1 1 d . . . . .
O3 O 0.93019(17) 0.67504(9) 0.29887(14) 0.0293(4) Uani 1 1 d . . . . .
O4 O 0.77227(17) 0.66334(11) 0.37489(16) 0.0349(4) Uani 1 1 d . . . . .
O2 O 0.74559(17) 0.58776(10) 0.60057(16) 0.0347(4) Uani 1 1 d . . . . .
N1 N 0.6249(2) 0.76966(11) 0.61194(17) 0.0280(4) Uani 1 1 d . . . . .
N2 N 0.2162(2) 1.15711(11) 0.66222(17) 0.0279(4) Uani 1 1 d . . . . .
O5 O 0.5824(2) 0.53142(13) 0.3259(2) 0.0562(6) Uani 1 1 d . . . . .
H5A H 0.5514 0.5428 0.2522 0.084 Uiso 1 1 d R . . . .
H5B H 0.6229 0.5685 0.3552 0.084 Uiso 1 1 d R . . . .
O8 O 0.6350(2) 0.43695(13) 0.6080(2) 0.0565(6) Uani 1 1 d . . . . .
H8C H 0.5688 0.3979 0.5791 0.085 Uiso 1 1 d R . . . .
H8D H 0.6387 0.4838 0.5864 0.085 Uiso 1 1 d R . . . .
O7 O 1.1440(2) 0.72473(14) 0.5896(2) 0.0533(5) Uani 1 1 d . . . . .
H7C H 1.1129 0.7005 0.6353 0.080 Uiso 1 1 d R . . . .
H7D H 1.1639 0.7680 0.6445 0.080 Uiso 1 1 d R . . . .
O9 O 0.8364(2) 0.35412(15) 0.7651(2) 0.0632(6) Uani 1 1 d . . . . .
H9A H 0.8799 0.3426 0.7214 0.095 Uiso 1 1 d R . . . .
H9B H 0.8562 0.4163 0.7603 0.095 Uiso 1 1 d R . . . .
C16 C 0.9480(2) 0.57054(12) 0.43860(17) 0.0203(4) Uani 1 1 d . . . . .
C14 C 0.8520(2) 0.61009(12) 0.59376(18) 0.0226(4) Uani 1 1 d . . . . .
C17 C 1.0210(2) 0.51622(12) 0.39843(18) 0.0215(4) Uani 1 1 d . . . . .
H17 H 1.0356 0.5273 0.3303 0.026 Uiso 1 1 calc R . . . .
O6 O 0.6372(3) 0.37517(15) 0.3961(2) 0.0665(7) Uani 1 1 d . . . . .
H6C H 0.6653 0.4234 0.4097 0.100 Uiso 1 1 d R . . . .
H6D H 0.7065 0.3470 0.4063 0.100 Uiso 1 1 d R . . . .
C15 C 0.9274(2) 0.55420(12) 0.54213(18) 0.0203(4) Uani 1 1 d . . . . .
C18 C 0.8793(2) 0.64162(12) 0.36729(18) 0.0228(4) Uani 1 1 d . . . . .
C11 C 0.3245(2) 1.11080(15) 0.6864(2) 0.0322(5) Uani 1 1 d . . . . .
H11 H 0.3881 1.1141 0.7589 0.039 Uiso 1 1 calc R . . . .
C12 C 0.1260(3) 1.15207(15) 0.5561(2) 0.0342(5) Uani 1 1 d . . . . .
H12 H 0.0512 1.1848 0.5373 0.041 Uiso 1 1 calc R . . . .
C9 C 0.2524(3) 1.05190(15) 0.4998(2) 0.0339(5) Uani 1 1 d . . . . .
C10 C 0.3456(3) 1.05836(16) 0.6081(2) 0.0350(5) Uani 1 1 d . . . . .
H10 H 0.4224 1.0274 0.6281 0.042 Uiso 1 1 calc R . . . .
C13 C 0.1407(3) 1.10052(16) 0.4750(2) 0.0382(6) Uani 1 1 d . . . . .
H13 H 0.0757 1.0981 0.4031 0.046 Uiso 1 1 calc R . . . .
C3 C 0.3731(3) 0.81565(16) 0.4662(3) 0.0408(6) Uani 1 1 d . . . . .
C1 C 0.5833(3) 0.75292(16) 0.4993(2) 0.0363(6) Uani 1 1 d . . . . .
H1 H 0.6404 0.7253 0.4701 0.044 Uiso 1 1 calc R . . . .
C5 C 0.5404(3) 0.80827(16) 0.6519(2) 0.0374(6) Uani 1 1 d . . . . .
H5 H 0.5665 0.8198 0.7296 0.045 Uiso 1 1 calc R . . . .
C2 C 0.4611(3) 0.77465(17) 0.4259(2) 0.0415(6) Uani 1 1 d . . . . .
H2 H 0.4369 0.7618 0.3488 0.050 Uiso 1 1 calc R . . . .
C4 C 0.4156(3) 0.83179(18) 0.5824(3) 0.0451(7) Uani 1 1 d . . . . .
H4 H 0.3598 0.8586 0.6137 0.054 Uiso 1 1 calc R . . . .
C8 C 0.2683(3) 0.99147(18) 0.4154(3) 0.0486(7) Uani 1 1 d . . . . .
H8A H 0.3607 0.9763 0.4357 0.058 Uiso 1 1 calc R . . . .
H8B H 0.2399 1.0151 0.3396 0.058 Uiso 1 1 calc R . . . .
C7 C 0.1824(3) 0.91449(19) 0.4160(3) 0.0519(8) Uani 1 1 d . . . . .
H7A H 0.1767 0.9079 0.4917 0.062 Uiso 1 1 calc R . . . .
H7B H 0.0934 0.9228 0.3629 0.062 Uiso 1 1 calc R . . . .
C6 C 0.2378(3) 0.8387(2) 0.3839(3) 0.0542(8) Uani 1 1 d . . . . .
H6A H 0.2438 0.8456 0.3084 0.065 Uiso 1 1 calc R . . . .
H6B H 0.1768 0.7946 0.3799 0.065 Uiso 1 1 calc R . . . .

loop_
_atom_site_aniso_label
_atom_site_aniso_U_11
_atom_site_aniso_U_22
_atom_site_aniso_U_33
_atom_site_aniso_U_23
_atom_site_aniso_U_13
_atom_site_aniso_U_12
Zn1 0.02446(15) 0.01994(14) 0.02707(15) -0.00508(9) 0.00977(11) -0.00133(9)
O1 0.0314(9) 0.0205(7) 0.0350(9) -0.0083(6) 0.0155(7) -0.0017(6)
O3 0.0368(9) 0.0252(8) 0.0297(8) 0.0109(6) 0.0161(7) 0.0077(6)
O4 0.0337(9) 0.0349(9) 0.0385(10) 0.0128(7) 0.0155(8) 0.0132(7)
O2 0.0349(9) 0.0304(9) 0.0472(11) -0.0084(7) 0.0249(8) -0.0041(7)
N1 0.0268(10) 0.0245(10) 0.0317(10) -0.0019(7) 0.0087(8) -0.0002(7)
N2 0.0289(10) 0.0267(9) 0.0280(10) 0.0039(7) 0.0093(8) 0.0031(7)
O5 0.0481(13) 0.0530(13) 0.0601(14) 0.0089(10) 0.0085(11) -0.0121(10)
O8 0.0531(13) 0.0344(11) 0.0798(17) 0.0063(10) 0.0197(12) -0.0069(9)
O7 0.0511(13) 0.0580(14) 0.0551(13) -0.0055(10) 0.0236(11) -0.0054(10)
O9 0.0595(15) 0.0641(15) 0.0755(17) 0.0215(13) 0.0352(13) 0.0112(11)
C16 0.0244(10) 0.0157(9) 0.0204(10) 0.0009(7) 0.0068(8) 0.0001(7)
C14 0.0277(11) 0.0206(10) 0.0205(10) 0.0007(7) 0.0094(9) 0.0036(8)
C17 0.0283(11) 0.0187(10) 0.0190(9) 0.0018(7) 0.0101(9) 0.0014(8)
O6 0.0686(16) 0.0462(13) 0.0791(18) 0.0045(12) 0.0177(14) 0.0052(11)
C15 0.0232(10) 0.0168(9) 0.0216(10) -0.0009(7) 0.0083(8) 0.0001(7)
C18 0.0280(11) 0.0175(10) 0.0222(10) 0.0001(7) 0.0077(9) 0.0018(8)
C11 0.0297(12) 0.0369(13) 0.0271(12) 0.0013(9) 0.0058(10) 0.0063(9)
C12 0.0312(12) 0.0344(13) 0.0332(13) 0.0054(10) 0.0058(10) 0.0054(10)
C9 0.0446(14) 0.0277(12) 0.0297(12) 0.0020(9) 0.0131(11) 0.0010(10)
C10 0.0347(13) 0.0356(13) 0.0355(13) 0.0028(10) 0.0129(11) 0.0095(10)
C13 0.0417(15) 0.0368(14) 0.0292(13) 0.0019(10) 0.0029(11) 0.0038(11)
C3 0.0349(14) 0.0311(13) 0.0474(16) 0.0011(11) 0.0022(12) -0.0022(10)
C1 0.0371(14) 0.0410(14) 0.0321(13) -0.0016(10) 0.0133(11) 0.0028(10)
C5 0.0340(13) 0.0374(14) 0.0381(14) -0.0086(10) 0.0088(11) 0.0057(10)
C2 0.0421(15) 0.0450(16) 0.0324(13) -0.0017(11) 0.0062(12) 0.0012(11)
C4 0.0341(14) 0.0442(16) 0.0559(18) -0.0079(13) 0.0138(13) 0.0110(11)
C8 0.067(2) 0.0388(15) 0.0378(15) -0.0036(11) 0.0155(14) 0.0121(14)
C7 0.0380(16) 0.0488(17) 0.059(2) -0.0100(14) 0.0031(14) 0.0071(13)
C6 0.0402(16) 0.0502(18) 0.058(2) -0.0097(15) -0.0018(14) 0.0040(13)

loop_
_atom_type_symbol
_atom_type_description
_atom_type_scat_dispersion_real
_atom_type_scat_dispersion_imag
_atom_type_scat_source
C C 0.0033 0.0016 'International Tables Vol C Tables 4.2.6.8 and 6.1.1.4'
H H 0.0000 0.0000 'International Tables Vol C Tables 4.2.6.8 and 6.1.1.4'
N N 0.0061 0.0033 'International Tables Vol C Tables 4.2.6.8 and 6.1.1.4'
O O 0.0106 0.0060 'International Tables Vol C Tables 4.2.6.8 and 6.1.1.4'
Zn Zn 0.2839 1.4301 'International Tables Vol C Tables 4.2.6.8 and 6.1.1.4'

loop_
_geom_angle_atom_site_label_1
_geom_angle_atom_site_label_2
_geom_angle_atom_site_label_3
_geom_angle
_geom_angle_site_symmetry_1
_geom_angle_site_symmetry_3
O1 Zn1 O3 102.89(7) . 4_576
O1 Zn1 N1 110.97(8) . .
O1 Zn1 N2 108.03(7) . 2_646
O3 Zn1 N1 115.76(7) 4_576 .
O3 Zn1 N2 109.15(7) 4_576 2_646
N2 Zn1 N1 109.65(8) 2_646 .
C14 O1 Zn1 110.61(14) . .
C18 O3 Zn1 106.67(14) . 4_575
C1 N1 Zn1 121.93(17) . .
C5 N1 Zn1 120.78(17) . .
C5 N1 C1 117.3(2) . .
C11 N2 Zn1 120.25(17) . 2_656
C11 N2 C12 117.7(2) . .
C12 N2 Zn1 122.00(16) . 2_656
H5A O5 H5B 106.0 . .
H8C O8 H8D 129.5 . .
H7C O7 H7D 85.4 . .
H9A O9 H9B 91.0 . .
C17 C16 C15 119.17(18) . .
C17 C16 C18 121.01(18) . .
C15 C16 C18 119.52(18) . .
O1 C14 C15 116.97(19) . .
O2 C14 O1 123.6(2) . .
O2 C14 C15 119.30(19) . .
C16 C17 H17 119.3 . .
C16 C17 C15 121.43(19) . 3_766
C15 C17 H17 119.3 3_766 .
H6C O6 H6D 104.5 . .
C16 C15 C14 123.10(18) . .
C17 C15 C16 119.39(19) 3_766 .
C17 C15 C14 117.51(18) 3_766 .
O3 C18 C16 119.63(19) . .
O4 C18 O3 122.7(2) . .
O4 C18 C16 117.60(19) . .
N2 C11 H11 118.7 . .
N2 C11 C10 122.6(2) . .
C10 C11 H11 118.7 . .
N2 C12 H12 118.8 . .
N2 C12 C13 122.4(2) . .
C13 C12 H12 118.8 . .
C10 C9 C13 117.2(2) . .
C10 C9 C8 121.1(2) . .
C13 C9 C8 121.6(2) . .
C11 C10 C9 119.9(2) . .
C11 C10 H10 120.0 . .
C9 C10 H10 120.0 . .
C12 C13 C9 120.2(2) . .
C12 C13 H13 119.9 . .
C9 C13 H13 119.9 . .
C2 C3 C6 119.5(3) . .
C4 C3 C2 116.5(3) . .
C4 C3 C6 123.9(3) . .
N1 C1 H1 118.5 . .
N1 C1 C2 123.0(2) . .
C2 C1 H1 118.5 . .
N1 C5 H5 118.7 . .
N1 C5 C4 122.5(3) . .
C4 C5 H5 118.7 . .
C3 C2 H2 119.9 . .
C1 C2 C3 120.3(3) . .
C1 C2 H2 119.9 . .
C3 C4 H4 119.8 . .
C5 C4 C3 120.4(3) . .
C5 C4 H4 119.8 . .
C9 C8 H8A 109.8 . .
C9 C8 H8B 109.8 . .
C9 C8 C7 109.3(3) . .
H8A C8 H8B 108.3 . .
C7 C8 H8A 109.8 . .
C7 C8 H8B 109.8 . .
C8 C7 H7A 109.0 . .
C8 C7 H7B 109.0 . .
H7A C7 H7B 107.8 . .
C6 C7 C8 113.0(3) . .
C6 C7 H7A 109.0 . .
C6 C7 H7B 109.0 . .
C3 C6 H6A 108.8 . .
C3 C6 H6B 108.8 . .
C7 C6 C3 114.0(3) . .
C7 C6 H6A 108.8 . .
C7 C6 H6B 108.8 . .
H6A C6 H6B 107.7 . .

loop_
_geom_bond_atom_site_label_1
_geom_bond_atom_site_label_2
_geom_bond_distance
_geom_bond_site_symmetry_2
Zn1 O1 1.9952(15) .
Zn1 O3 2.0260(15) 4_576
Zn1 N1 2.032(2) .
Zn1 N2 2.029(2) 2_646
O1 C14 1.282(3) .
O3 Zn1 2.0260(15) 4_575
O3 C18 1.281(3) .
O4 C18 1.237(3) .
O2 C14 1.230(3) .
N1 C1 1.347(3) .
N1 C5 1.335(3) .
N2 Zn1 2.029(2) 2_656
N2 C11 1.339(3) .
N2 C12 1.349(3) .
O5 H5A 0.8838 .
O5 H5B 0.7682 .
O8 H8C 0.9365 .
O8 H8D 0.8259 .
O7 H7C 0.8497 .
O7 H7D 0.9622 .
O9 H9A 0.8499 .
O9 H9B 1.0559 .
C16 C17 1.391(3) .
C16 C15 1.404(3) .
C16 C18 1.506(3) .
C14 C15 1.507(3) .
C17 H17 0.9300 .
C17 C15 1.390(3) 3_766
O6 H6C 0.8497 .
O6 H6D 0.8499 .
C15 C17 1.390(3) 3_766
C11 H11 0.9300 .
C11 C10 1.379(4) .
C12 H12 0.9300 .
C12 C13 1.370(4) .
C9 C10 1.384(4) .
C9 C13 1.388(4) .
C9 C8 1.499(4) .
C10 H10 0.9300 .
C13 H13 0.9300 .
C3 C2 1.386(4) .
C3 C4 1.386(4) .
C3 C6 1.514(4) .
C1 H1 0.9300 .
C1 C2 1.368(4) .
C5 H5 0.9300 .
C5 C4 1.381(4) .
C2 H2 0.9300 .
C4 H4 0.9300 .
C8 H8A 0.9700 .
C8 H8B 0.9700 .
C8 C7 1.573(5) .
C7 H7A 0.9700 .
C7 H7B 0.9700 .
C7 C6 1.498(4) .
C6 H6A 0.9700 .
C6 H6B 0.9700 .
